data_7030415
loop_
_publ_author_name
'Chang, John Yu-Chih'
'Stevenson, Ralph J.'
'Lu, Guo-Liang'
'Brothers, Penelope J.'
'Clark, George R.'
'Denny, William A.'
'Ware, David C.'

_publ_section_title
;
 Syntheses of 8-quinolinolatocobalt(III) complexes containing cyclen based
 auxiliary ligands as models for hypoxia-activated prodrugs.
;
_journal_issue 48
_journal_name_full 'Dalton transactions (Cambridge, England : 2003)'
_journal_page_first 11535
_journal_page_last 11550
_journal_paper_doi 10.1039/c0dt01142h
_journal_volume 39
_journal_year 2010
_chemical_formula_moiety 'C18 H36 Cl2 Co N4 O4, H2 O, Cl'
_chemical_formula_sum 'C18 H38 Cl3 Co N4 O5'
_chemical_formula_weight 555.80
_chemical_name_systematic
;
?
;
_space_group_IT_number 2
_symmetry_cell_setting triclinic
_symmetry_space_group_name_Hall '-P 1'
_symmetry_space_group_name_H-M 'P -1'
_atom_sites_solution_hydrogens mixed
_atom_sites_solution_primary direct
_atom_sites_solution_secondary difmap
_audit_creation_method SHELXL-97
_cell_angle_alpha 97.266(1)
_cell_angle_beta 92.720(1)
_cell_angle_gamma 97.839(1)
_cell_formula_units_Z 2
_cell_length_a 6.6328(1)
_cell_length_b 11.8056(2)
_cell_length_c 15.7524(2)
_cell_measurement_reflns_used 8192
_cell_measurement_temperature 84(2)
_cell_measurement_theta_max 27.11
_cell_measurement_theta_min 2.04
_cell_volume 1209.51(3)
_computing_cell_refinement 'SAINT (Siemens, 1995)'
_computing_data_collection 'SMART (Siemens, 1995)'
_computing_data_reduction SAINT
_computing_molecular_graphics 'Ortep-III (Burnett & Johnson, 1996)'
_computing_publication_material 'SHELXTL (Sheldrick, 2008)'
_computing_structure_refinement 'SHELXL97 (Sheldrick, 2008)'
_computing_structure_solution 'SHELXS97 (Sheldrick, 2008)'
_diffrn_ambient_temperature 84(2)
_diffrn_measured_fraction_theta_full 0.980
_diffrn_measured_fraction_theta_max 0.980
_diffrn_measurement_device_type 'Siemens SMART CCD'
_diffrn_measurement_method 'Area detector \w scans'
_diffrn_radiation_monochromator graphite
_diffrn_radiation_source 'fine-focus sealed tube'
_diffrn_radiation_type MoK\a
_diffrn_radiation_wavelength 0.71073
_diffrn_reflns_av_R_equivalents 0.0245
_diffrn_reflns_av_sigmaI/netI 0.0283
_diffrn_reflns_limit_h_max 8
_diffrn_reflns_limit_h_min -8
_diffrn_reflns_limit_k_max 15
_diffrn_reflns_limit_k_min -15
_diffrn_reflns_limit_l_max 20
_diffrn_reflns_limit_l_min 0
_diffrn_reflns_number 12294
_diffrn_reflns_theta_full 27.11
_diffrn_reflns_theta_max 27.11
_diffrn_reflns_theta_min 2.04
_diffrn_standards_decay_% <2%
_diffrn_standards_interval_count 0
_diffrn_standards_interval_time 0
_diffrn_standards_number 0
_exptl_absorpt_coefficient_mu 1.077
_exptl_absorpt_correction_T_max 0.7243
_exptl_absorpt_correction_T_min 0.6604
_exptl_absorpt_correction_type multi-scan
_exptl_absorpt_process_details 'SADABS; Sheldrick, 1996'
_exptl_crystal_colour blue
_exptl_crystal_density_diffrn 1.526
_exptl_crystal_density_method 'not measured'
_exptl_crystal_description block
_exptl_crystal_F_000 584
_exptl_crystal_size_max 0.42
_exptl_crystal_size_mid 0.38
_exptl_crystal_size_min 0.32
_refine_diff_density_max 1.942
_refine_diff_density_min -0.609
_refine_diff_density_rms 0.090
_refine_ls_extinction_method none
_refine_ls_goodness_of_fit_ref 1.089
_refine_ls_hydrogen_treatment mixed
_refine_ls_matrix_type full
_refine_ls_number_parameters 292
_refine_ls_number_reflns 5253
_refine_ls_number_restraints 0
_refine_ls_restrained_S_all 1.089
_refine_ls_R_factor_all 0.0481
_refine_ls_R_factor_gt 0.0441
_refine_ls_shift/su_max 0.000
_refine_ls_shift/su_mean 0.000
_refine_ls_structure_factor_coef Fsqd
_refine_ls_weighting_details 'calc w=1/[\s^2^(Fo^2^)+(0.0254P)^2^+4.4693P] where P=(Fo^2^+2Fc^2^)/3'
_refine_ls_weighting_scheme calc
_refine_ls_wR_factor_gt 0.1110
_refine_ls_wR_factor_ref 0.1128
_reflns_number_gt 4818
_reflns_number_total 5253
_reflns_threshold_expression I>2\s(I)
_cod_data_source_file c0dt01142h.txt
_cod_data_source_block jyc405a
_cod_depositor_comments
;
The following automatic conversions were performed:

'_symmetry_cell_setting' value 'Triclinic' changed to 'triclinic'
according to
/usr/data/users/saulius/automatic-downloads/retrospective/RSC/lib/dictionaries/cif_core.dic
dictionary named 'cif_core.dic' version 2.4.2 from 2011-04-26.

Automatic conversion script
Id: cif_fix_values 2281 2013-09-26 08:29:07Z andrius 
;
_cod_original_sg_symbol_Hall -p_1
_cod_original_sg_symbol_H-M P-1
_cod_database_code 7030415

loop_
_symmetry_equiv_pos_as_xyz
'x, y, z'
'-x, -y, -z'

loop_
_atom_site_label
_atom_site_type_symbol
_atom_site_fract_x
_atom_site_fract_y
_atom_site_fract_z
_atom_site_U_iso_or_equiv
_atom_site_adp_type
_atom_site_occupancy
_atom_site_symmetry_multiplicity
_atom_site_calc_flag
_atom_site_refinement_flags
Co Co 0.17640(6) -0.00620(3) 0.21907(2) 0.01433(11) Uani 1 1 d .
Cl1 Cl 0.48328(11) -0.05509(6) 0.26058(5) 0.01885(16) Uani 1 1 d .
N1 N 0.0753(4) -0.0857(2) 0.31263(16) 0.0177(5) Uani 1 1 d .
H1N H 0.1874 -0.1087 0.3369 0.021 Uiso 1 1 calc R
O1 O 1.0126(4) 0.5384(2) 0.36152(16) 0.0311(6) Uani 1 1 d .
C1 C 0.0071(5) -0.0046(3) 0.3807(2) 0.0228(7) Uani 1 1 d .
H1A H -0.0043 -0.0384 0.4336 0.027 Uiso 1 1 calc R
H1B H -0.1241 0.0160 0.3637 0.027 Uiso 1 1 calc R
Cl2 Cl 0.32607(12) 0.08179(6) 0.11320(5) 0.02003(16) Uani 1 1 d .
O2 O 0.9535(4) 0.6494(2) 0.48118(16) 0.0274(5) Uani 1 1 d .
HO2 H 1.0604 0.6878 0.4713 0.033 Uiso 1 1 calc R
N2 N 0.1968(4) 0.1409(2) 0.30514(17) 0.0181(5) Uani 1 1 d .
C2 C 0.1707(5) 0.1000(3) 0.3917(2) 0.0232(7) Uani 1 1 d .
H2A H 0.1311 0.1608 0.4320 0.028 Uiso 1 1 calc R
H2B H 0.2983 0.0799 0.4137 0.028 Uiso 1 1 calc R
N3 N -0.0856(4) 0.0342(2) 0.18510(18) 0.0214(6) Uani 1 1 d .
HN3 H -0.1760 0.0060 0.2216 0.026 Uiso 1 1 calc R
O3 O 0.4117(4) -0.5954(2) -0.18490(18) 0.0381(7) Uani 1 1 d .
HO3 H 0.4954 -0.6064 -0.2206 0.046 Uiso 1 1 calc R
C3 C 0.0187(5) 0.2028(3) 0.2862(2) 0.0257(7) Uani 1 1 d .
H3A H -0.0820 0.1903 0.3281 0.031 Uiso 1 1 calc R
H3B H 0.0650 0.2851 0.2909 0.031 Uiso 1 1 calc R
Cl3 Cl 1.31176(13) 0.82377(7) 0.47208(5) 0.02723(19) Uani 1 1 d .
N4 N 0.0798(4) -0.1594(2) 0.14202(16) 0.0165(5) Uani 1 1 d .
C4 C -0.0773(5) 0.1597(3) 0.1975(2) 0.0220(6) Uani 1 1 d .
H4A H -0.2136 0.1802 0.1920 0.026(10) Uiso 1 1 calc R
H4B H 0.0035 0.1935 0.1549 0.031(11) Uiso 1 1 calc R
O4 O 0.6258(5) -0.4328(3) -0.1435(2) 0.0532(9) Uani 1 1 d .
C5 C -0.1541(5) -0.0250(3) 0.0989(2) 0.0231(7) Uani 1 1 d .
H5A H -0.0774 0.0115 0.0563 0.039(12) Uiso 1 1 calc R
H5B H -0.2976 -0.0207 0.0872 0.009(8) Uiso 1 1 calc R
O5 O 0.6112(4) -0.6404(2) -0.32014(17) 0.0299(6) Uani 1 1 d .
C6 C -0.1208(5) -0.1487(3) 0.0951(2) 0.0233(7) Uani 1 1 d .
H6A H -0.1206 -0.1822 0.0356 0.028 Uiso 1 1 calc R
H6B H -0.2321 -0.1914 0.1206 0.028 Uiso 1 1 calc R
C7 C -0.0588(5) -0.1934(3) 0.2800(2) 0.0193(6) Uani 1 1 d .
H7A H -0.1940 -0.1777 0.2635 0.023 Uiso 1 1 calc R
H7B H -0.0704 -0.2448 0.3235 0.023 Uiso 1 1 calc R
C8 C 0.0393(5) -0.2466(3) 0.20316(19) 0.0181(6) Uani 1 1 d .
H8A H 0.1663 -0.2710 0.2215 0.022 Uiso 1 1 calc R
H8B H -0.0504 -0.3139 0.1747 0.022 Uiso 1 1 calc R
C9 C 0.3955(5) 0.2186(3) 0.3056(2) 0.0197(6) Uani 1 1 d .
H9A H 0.4048 0.2447 0.2497 0.024 Uiso 1 1 calc R
H9B H 0.5050 0.1732 0.3127 0.024 Uiso 1 1 calc R
C10 C 0.4323(5) 0.3244(3) 0.3737(2) 0.0210(6) Uani 1 1 d .
H10A H 0.3290 0.3738 0.3664 0.025 Uiso 1 1 calc R
H10B H 0.4257 0.3010 0.4305 0.025 Uiso 1 1 calc R
C11 C 0.6424(5) 0.3887(3) 0.3635(2) 0.0234(7) Uani 1 1 d .
H11A H 0.7429 0.3370 0.3686 0.028 Uiso 1 1 calc R
H11B H 0.6459 0.4117 0.3066 0.028 Uiso 1 1 calc R
C12 C 0.6998(5) 0.4951(3) 0.4296(2) 0.0196(6) Uani 1 1 d .
H12A H 0.5972 0.5457 0.4253 0.024 Uiso 1 1 calc R
H12B H 0.6986 0.4717 0.4864 0.024 Uiso 1 1 calc R
C13 C 0.9052(5) 0.5615(3) 0.4195(2) 0.0203(6) Uani 1 1 d .
C14 C 0.2318(5) -0.1962(3) 0.0804(2) 0.0214(6) Uani 1 1 d .
H14A H 0.3624 -0.1911 0.1121 0.026 Uiso 1 1 calc R
H14B H 0.2481 -0.1416 0.0392 0.026 Uiso 1 1 calc R
C15 C 0.1801(5) -0.3175(3) 0.0309(2) 0.0259(7) Uani 1 1 d .
H15A H 0.0524 -0.3237 -0.0032 0.031 Uiso 1 1 calc R
H15B H 0.1643 -0.3738 0.0708 0.031 Uiso 1 1 calc R
C16 C 0.3509(6) -0.3423(3) -0.0278(2) 0.0279(7) Uani 1 1 d .
H16A H 0.3694 -0.2841 -0.0662 0.033 Uiso 1 1 calc R
H16B H 0.4775 -0.3378 0.0066 0.033 Uiso 1 1 calc R
C17 C 0.3015(6) -0.4613(3) -0.0803(3) 0.0363(9) Uani 1 1 d .
H17A H 0.2797 -0.5186 -0.0414 0.044 Uiso 1 1 calc R
H17B H 0.1751 -0.4647 -0.1148 0.044 Uiso 1 1 calc R
C18 C 0.4656(6) -0.4924(3) -0.1390(2) 0.0325(8) Uani 1 1 d .
H2O5 H 0.600(6) -0.699(4) -0.359(3) 0.022(10) Uiso 1 1 d .
H1O5 H 0.719(8) -0.604(4) -0.329(3) 0.043(14) Uiso 1 1 d .

loop_
_atom_site_aniso_label
_atom_site_aniso_U_11
_atom_site_aniso_U_22
_atom_site_aniso_U_33
_atom_site_aniso_U_23
_atom_site_aniso_U_13
_atom_site_aniso_U_12
Co 0.0130(2) 0.0149(2) 0.0142(2) -0.00137(14) 0.00027(14) 0.00229(14)
Cl1 0.0140(3) 0.0206(3) 0.0215(4) -0.0003(3) 0.0005(3) 0.0037(3)
N1 0.0165(13) 0.0195(13) 0.0160(12) -0.0016(10) 0.0012(10) 0.0029(10)
O1 0.0300(14) 0.0322(13) 0.0280(13) -0.0036(10) 0.0105(11) -0.0021(11)
C1 0.0247(17) 0.0242(16) 0.0182(15) -0.0032(12) 0.0057(12) 0.0031(13)
Cl2 0.0235(4) 0.0190(3) 0.0163(3) 0.0011(3) 0.0016(3) -0.0001(3)
O2 0.0233(12) 0.0255(12) 0.0290(13) -0.0061(10) 0.0054(10) -0.0044(10)
N2 0.0135(12) 0.0178(12) 0.0214(13) -0.0038(10) 0.0001(10) 0.0030(10)
C2 0.0219(16) 0.0264(17) 0.0192(15) -0.0044(12) 0.0055(12) 0.0018(13)
N3 0.0179(13) 0.0217(13) 0.0236(14) 0.0002(11) -0.0039(11) 0.0033(10)
O3 0.0368(15) 0.0296(14) 0.0419(16) -0.0153(12) 0.0236(12) -0.0055(11)
C3 0.0200(16) 0.0242(16) 0.0320(18) -0.0033(14) -0.0029(13) 0.0078(13)
Cl3 0.0264(4) 0.0263(4) 0.0264(4) 0.0028(3) -0.0023(3) -0.0034(3)
N4 0.0159(12) 0.0172(12) 0.0156(12) -0.0005(9) 0.0010(10) 0.0016(10)
C4 0.0186(15) 0.0250(16) 0.0226(16) 0.0008(12) -0.0017(12) 0.0071(13)
O4 0.053(2) 0.0350(16) 0.063(2) -0.0179(14) 0.0338(17) -0.0117(14)
C5 0.0184(16) 0.0321(18) 0.0174(15) -0.0032(13) -0.0029(12) 0.0063(13)
O5 0.0300(15) 0.0303(14) 0.0297(14) 0.0013(11) 0.0090(11) 0.0053(11)
C6 0.0229(17) 0.0243(16) 0.0201(15) -0.0012(12) -0.0059(12) 0.0004(13)
C7 0.0201(15) 0.0195(15) 0.0178(14) 0.0014(11) 0.0025(12) 0.0023(12)
C8 0.0182(15) 0.0160(14) 0.0187(14) 0.0002(11) 0.0027(11) -0.0009(11)
C9 0.0164(15) 0.0183(15) 0.0215(15) -0.0036(12) 0.0017(12) -0.0016(12)
C10 0.0192(16) 0.0192(15) 0.0228(16) -0.0050(12) 0.0005(12) 0.0033(12)
C11 0.0222(17) 0.0228(16) 0.0225(16) -0.0048(12) 0.0034(13) 0.0001(13)
C12 0.0158(15) 0.0188(15) 0.0223(15) -0.0023(12) 0.0013(11) 0.0002(12)
C13 0.0217(16) 0.0189(15) 0.0201(15) 0.0024(12) 0.0008(12) 0.0030(12)
C14 0.0224(16) 0.0199(15) 0.0202(15) -0.0040(12) 0.0080(12) 0.0011(12)
C15 0.0294(18) 0.0208(16) 0.0247(17) -0.0067(13) 0.0091(14) -0.0002(13)
C16 0.0318(19) 0.0204(16) 0.0288(18) -0.0052(13) 0.0123(15) -0.0018(14)
C17 0.039(2) 0.0248(18) 0.040(2) -0.0112(16) 0.0210(17) -0.0039(15)
C18 0.037(2) 0.0236(17) 0.0336(19) -0.0059(14) 0.0156(16) -0.0016(15)

loop_
_atom_type_symbol
_atom_type_description
_atom_type_scat_dispersion_real
_atom_type_scat_dispersion_imag
_atom_type_scat_source
C C 0.0033 0.0016 'International Tables Vol C Tables 4.2.6.8 and 6.1.1.4'
H H 0.0000 0.0000 'International Tables Vol C Tables 4.2.6.8 and 6.1.1.4'
N N 0.0061 0.0033 'International Tables Vol C Tables 4.2.6.8 and 6.1.1.4'
O O 0.0106 0.0060 'International Tables Vol C Tables 4.2.6.8 and 6.1.1.4'
Cl Cl 0.1484 0.1585 'International Tables Vol C Tables 4.2.6.8 and 6.1.1.4'
Co Co 0.3494 0.9721 'International Tables Vol C Tables 4.2.6.8 and 6.1.1.4'

loop_
_geom_angle_atom_site_label_1
_geom_angle_atom_site_label_2
_geom_angle_atom_site_label_3
_geom_angle
N3 Co N1 94.55(12)
N3 Co N2 83.90(11)
N1 Co N2 85.31(11)
N3 Co N4 84.97(11)
N1 Co N4 85.85(10)
N2 Co N4 165.18(10)
N3 Co Cl2 91.27(9)
N1 Co Cl2 174.19(8)
N2 Co Cl2 95.45(8)
N4 Co Cl2 94.55(7)
N3 Co Cl1 179.21(9)
N1 Co Cl1 84.66(8)
N2 Co Cl1 96.04(7)
N4 Co Cl1 94.96(7)
Cl2 Co Cl1 89.52(3)
C7 N1 C1 119.3(2)
C7 N1 Co 111.06(19)
C1 N1 Co 111.1(2)
C7 N1 H1N 104.7
C1 N1 H1N 104.7
Co N1 H1N 104.7
N1 C1 C2 104.8(3)
N1 C1 H1A 110.8
C2 C1 H1A 110.8
N1 C1 H1B 110.8
C2 C1 H1B 110.8
H1A C1 H1B 108.9
C13 O2 HO2 109.5
C9 N2 C3 111.3(3)
C9 N2 C2 110.6(2)
C3 N2 C2 107.5(2)
C9 N2 Co 113.17(18)
C3 N2 Co 108.67(19)
C2 N2 Co 105.38(18)
N2 C2 C1 108.3(3)
N2 C2 H2A 110.0
C1 C2 H2A 110.0
N2 C2 H2B 110.0
C1 C2 H2B 110.0
H2A C2 H2B 108.4
C4 N3 C5 116.2(3)
C4 N3 Co 109.9(2)
C5 N3 Co 109.7(2)
C4 N3 HN3 106.8
C5 N3 HN3 106.8
Co N3 HN3 106.8
C18 O3 HO3 109.5
C4 C3 N2 110.6(3)
C4 C3 H3A 109.5
N2 C3 H3A 109.5
C4 C3 H3B 109.5
N2 C3 H3B 109.5
H3A C3 H3B 108.1
C14 N4 C8 109.8(2)
C14 N4 C6 111.2(2)
C8 N4 C6 108.6(2)
C14 N4 Co 114.34(19)
C8 N4 Co 104.75(18)
C6 N4 Co 107.84(18)
N3 C4 C3 107.1(3)
N3 C4 H4A 110.3
C3 C4 H4A 110.3
N3 C4 H4B 110.3
C3 C4 H4B 110.3
H4A C4 H4B 108.6
N3 C5 C6 108.3(3)
N3 C5 H5A 110.0
C6 C5 H5A 110.0
N3 C5 H5B 110.0
C6 C5 H5B 110.0
H5A C5 H5B 108.4
H2O5 O5 H1O5 102(4)
C5 C6 N4 111.5(3)
C5 C6 H6A 109.3
N4 C6 H6A 109.3
C5 C6 H6B 109.3
N4 C6 H6B 109.3
H6A C6 H6B 108.0
N1 C7 C8 105.9(2)
N1 C7 H7A 110.6
C8 C7 H7A 110.6
N1 C7 H7B 110.6
C8 C7 H7B 110.6
H7A C7 H7B 108.7
N4 C8 C7 109.3(2)
N4 C8 H8A 109.8
C7 C8 H8A 109.8
N4 C8 H8B 109.8
C7 C8 H8B 109.8
H8A C8 H8B 108.3
N2 C9 C10 116.7(3)
N2 C9 H9A 108.1
C10 C9 H9A 108.1
N2 C9 H9B 108.1
C10 C9 H9B 108.1
H9A C9 H9B 107.3
C11 C10 C9 107.7(3)
C11 C10 H10A 110.2
C9 C10 H10A 110.2
C11 C10 H10B 110.2
C9 C10 H10B 110.2
H10A C10 H10B 108.5
C12 C11 C10 112.9(3)
C12 C11 H11A 109.0
C10 C11 H11A 109.0
C12 C11 H11B 109.0
C10 C11 H11B 109.0
H11A C11 H11B 107.8
C13 C12 C11 113.9(3)
C13 C12 H12A 108.8
C11 C12 H12A 108.8
C13 C12 H12B 108.8
C11 C12 H12B 108.8
H12A C12 H12B 107.7
O1 C13 O2 124.0(3)
O1 C13 C12 124.3(3)
O2 C13 C12 111.7(3)
N4 C14 C15 116.2(3)
N4 C14 H14A 108.2
C15 C14 H14A 108.2
N4 C14 H14B 108.2
C15 C14 H14B 108.2
H14A C14 H14B 107.4
C14 C15 C16 109.7(3)
C14 C15 H15A 109.7
C16 C15 H15A 109.7
C14 C15 H15B 109.7
C16 C15 H15B 109.7
H15A C15 H15B 108.2
C17 C16 C15 111.2(3)
C17 C16 H16A 109.4
C15 C16 H16A 109.4
C17 C16 H16B 109.4
C15 C16 H16B 109.4
H16A C16 H16B 108.0
C18 C17 C16 114.1(3)
C18 C17 H17A 108.7
C16 C17 H17A 108.7
C18 C17 H17B 108.7
C16 C17 H17B 108.7
H17A C17 H17B 107.6
O4 C18 O3 123.7(3)
O4 C18 C17 124.9(3)
O3 C18 C17 111.4(3)

loop_
_geom_bond_atom_site_label_1
_geom_bond_atom_site_label_2
_geom_bond_distance
Co N3 1.933(3)
Co N1 1.942(3)
Co N2 2.048(3)
Co N4 2.051(2)
Co Cl2 2.2715(8)
Co Cl1 2.2790(8)
N1 C7 1.468(4)
N1 C1 1.474(4)
N1 H1N 0.9100
O1 C13 1.212(4)
C1 C2 1.515(5)
C1 H1A 0.9700
C1 H1B 0.9700
O2 C13 1.323(4)
O2 HO2 0.8200
N2 C9 1.498(4)
N2 C3 1.509(4)
N2 C2 1.512(4)
C2 H2A 0.9700
C2 H2B 0.9700
N3 C4 1.462(4)
N3 C5 1.467(4)
N3 HN3 0.9100
O3 C18 1.328(4)
O3 HO3 0.8200
C3 C4 1.505(5)
C3 H3A 0.9700
C3 H3B 0.9700
N4 C14 1.501(4)
N4 C8 1.504(4)
N4 C6 1.520(4)
C4 H4A 0.9700
C4 H4B 0.9700
O4 C18 1.202(5)
C5 C6 1.500(5)
C5 H5A 0.9700
C5 H5B 0.9700
O5 H2O5 0.86(4)
O5 H1O5 0.81(5)
C6 H6A 0.9700
C6 H6B 0.9700
C7 C8 1.510(4)
C7 H7A 0.9700
C7 H7B 0.9700
C8 H8A 0.9700
C8 H8B 0.9700
C9 C10 1.525(4)
C9 H9A 0.9700
C9 H9B 0.9700
C10 C11 1.519(4)
C10 H10A 0.9700
C10 H10B 0.9700
C11 C12 1.519(4)
C11 H11A 0.9700
C11 H11B 0.9700
C12 C13 1.501(4)
C12 H12A 0.9700
C12 H12B 0.9700
C14 C15 1.528(4)
C14 H14A 0.9700
C14 H14B 0.9700
C15 C16 1.531(5)
C15 H15A 0.9700
C15 H15B 0.9700
C16 C17 1.524(5)
C16 H16A 0.9700
C16 H16B 0.9700
C17 C18 1.513(5)
C17 H17A 0.9700
C17 H17B 0.9700

loop_
_geom_hbond_atom_site_label_D
_geom_hbond_atom_site_label_H
_geom_hbond_atom_site_label_A
_geom_hbond_distance_DH
_geom_hbond_distance_HA
_geom_hbond_distance_DA
_geom_hbond_angle_DHA
_geom_hbond_site_symmetry_A
N1 H1N Cl3 0.91 2.51 3.267(3) 141.2 1_445
O2 HO2 Cl3 0.82 2.15 2.945(2) 163.7 .
N3 HN3 Cl1 0.91 2.41 3.243(3) 152.4 1_455
O3 HO3 O5 0.82 1.80 2.597(4) 162.8 .
O5 H2O5 Cl3 0.86(4) 2.31(4) 3.128(3) 159(4) 2_755
O5 H1O5 O1 0.81(5) 1.96(5) 2.762(4) 171(5) 2_755
